data_2243593
loop_
_publ_author_name
'Zhou, Liang'
'Butenko, Denys S.'
'Ogorodnyk, Ivan V.'
'Klyui, Nickolai I.'
'Zatovsky, Igor V.'

_publ_section_title
;
 Rietveld refinement of the langbeinite-type phosphate
 K~2~Ni~0.5~Hf~1.5~(PO~4~)~3~
;
_journal_coeditor_code WM5581
_journal_issue 10
_journal_name_full 'Acta Crystallographica Section E'
_journal_page_first 1634
_journal_page_last 1637
_journal_paper_doi 10.1107/S2056989020012062
_journal_volume 76
_journal_year 2020
_chemical_formula_iupac 'K2 Ni0.5 Hf1.5 (P O4)3'
_chemical_formula_moiety 'Hf1.5 Ni0.5 O12 P3, 2(K)'
_chemical_formula_structural
;
Potassium nickel(II) hafnium(IV) tris(orthophosphate)
;
_chemical_formula_sum 'Hf1.5 K2 Ni0.5 O12 P3'
_chemical_formula_weight 660.192
_space_group_IT_number 198
_space_group_name_Hall 'P 2ac 2ab 3'
_space_group_name_H-M_alt 'P 21 3'
_symmetry_cell_setting cubic
_symmetry_space_group_name_Hall 'P 2ac 2ab 3'
_symmetry_space_group_name_H-M 'P 21 3'
_cell_angle_alpha 90.0000
_cell_angle_beta 90.0000
_cell_angle_gamma 90.0000
_cell_formula_units_Z 4
_cell_length_a 10.12201(5)
_cell_length_b 10.12201(5)
_cell_length_c 10.12201(5)
_cell_measurement_temperature 293(2)
_cell_volume 1037.051(9)
_computing_cell_refinement
;
<i>FULLPROF</i> (Rodriguez-Carvajal, 2020)
;
_computing_data_collection
;
Software supplied by instrument manufacturer
(http://www.haoyuanyiqi.com/en/xsxysy/s_23_30.html)
;
_computing_data_reduction
;
Software supplied by instrument manufacturer
(http://www.haoyuanyiqi.com/en/xsxysy/s_23_30.html)
;
_computing_molecular_graphics
;
DIAMOND (Brandenburg, 2006)
;
_computing_publication_material
;
PLATON (Spek, 2020), WingX (Farrugia, 2012)
and enCIFer (Allen <i>et al.</i>,  2004)
;
_computing_structure_refinement
;
<i>FULLPROF</i> (Rodriguez-Carvajal, 2020)
;
_computing_structure_solution 'isomorphic replacement'
_diffrn_ambient_temperature 293(2)
_diffrn_detector scintilation
_diffrn_measurement_device_type 'Haoyuan Instrument Co. Ltd DX-2700B'
_diffrn_radiation_monochromator graphite
_diffrn_radiation_type 'Cu K\a'
_diffrn_radiation_wavelength 1.541874
_diffrn_source 'X-ray tube'
_exptl_absorpt_coefficient_mu 40.680
_exptl_crystal_density_diffrn 4.228
_exptl_crystal_density_method 'not measured'
_exptl_crystal_description block
_pd_char_colour yellow
_pd_char_particle_morphology tetrahedra
_pd_meas_2theta_range_inc 0.02
_pd_meas_2theta_range_max 105.00000
_pd_meas_2theta_range_min 10.00000
_pd_meas_number_of_points 4751
_pd_meas_scan_method step
_pd_prep_pressure 101.3
_pd_prep_temperature 293(2)
_pd_proc_2theta_range_inc 0.020006
_pd_proc_2theta_range_max 105.0081
_pd_proc_2theta_range_min 10.0081
_pd_proc_ls_background_function
;
Linear Interpolation between a set background points with refinable heights
;
_pd_proc_ls_pref_orient_corr
;
Modified March's Function
;
_pd_proc_ls_profile_function
;
Thompson-Cox-Hastings pseudo-Voigt * Axial divergence asymmetry
;
_pd_proc_ls_prof_R_factor 6.1109
_pd_proc_ls_prof_wR_expected 4.0199
_pd_proc_ls_prof_wR_factor 7.8313
_pd_proc_wavelength 1.540598
_pd_spec_mounting 'glass container'
_pd_spec_mount_mode reflection
_pd_spec_shape flat_sheet
_pd_spec_size_axial 15
_pd_spec_size_equat 15
_pd_spec_size_thick 1
_refine_ls_extinction_coef 0
_refine_ls_extinction_method none
_refine_ls_goodness_of_fit_all 2.1
_refine_ls_hydrogen_treatment undef
_refine_ls_number_constraints 3
_refine_ls_number_parameters 107
_refine_ls_number_restraints 3
_refine_ls_restrained_S_all 2.1
_refine_ls_R_factor_all 3.21
_refine_ls_shift/su_max 0.001
_refine_ls_weighting_details 'Standard least squares refinement'
_refine_ls_weighting_scheme calc
_cod_data_source_file wm5581sup1.cif
_cod_data_source_block I
_cod_original_cell_volume 1037.052(9)
_cod_database_code 2243593

loop_
_space_group_symop_id
_space_group_symop_operation_xyz
1 x,y,z
2 1/2-x,-y,1/2+z
3 1/2+x,1/2-y,-z
4 -x,1/2+y,1/2-z
5 z,x,y
6 1/2-z,-x,1/2+y
7 1/2+z,1/2-x,-y
8 -z,1/2+x,1/2-y
9 y,z,x
10 1/2+y,1/2-z,-x
11 -y,1/2+z,1/2-x
12 1/2-y,-z,1/2+x

loop_
_atom_site_type_symbol
_atom_site_label
_atom_site_fract_x
_atom_site_fract_y
_atom_site_fract_z
_atom_site_U_iso_or_equiv
_atom_site_adp_type
_atom_site_occupancy
K K1 0.7042(5) 0.7042(5) 0.7042(5) 0.028(4) Uiso 1.00000
K K2 0.9319(8) 0.9319(8) 0.9319(8) 0.044(4) Uiso 1.00000
Ni Ni1 0.14423(16) 0.14423(16) 0.14423(16) 0.0022(12) Uiso 0.246(8)
Ni Ni2 0.4147(2) 0.4147(2) 0.4147(2) 0.0019(12) Uiso 0.254(8)
Hf Hf1 0.14423(16) 0.14423(16) 0.14423(16) 0.0022(12) Uiso 0.754(8)
Hf Hf2 0.4147(2) 0.4147(2) 0.4147(2) 0.0019(12) Uiso 0.746(8)
P P1 0.4624(6) 0.2349(10) 0.1229(9) 0.004(2) Uiso 1.00000
O O1 0.3218(13) 0.2314(17) 0.0752(16) 0.011(6) Uiso 1.00000
O O2 0.5508(14) 0.3023(16) 0.0201(15) 0.008(4) Uiso 1.00000
O O3 0.5028(13) 0.0973(17) 0.1500(18) 0.008(6) Uiso 1.00000
O O4 0.4953(16) 0.2985(17) 0.2533(14) 0.009(6) Uiso 1.00000

loop_
_atom_site_aniso_label
_atom_site_aniso_U_11
_atom_site_aniso_U_22
_atom_site_aniso_U_33
_atom_site_aniso_U_12
_atom_site_aniso_U_13
_atom_site_aniso_U_23
_atom_site_aniso_type_symbol
? ? ? ? ? ? ? ?

loop_
_atom_type_symbol
_atom_type_scat_Cromer_Mann_a1
_atom_type_scat_Cromer_Mann_a2
_atom_type_scat_Cromer_Mann_a3
_atom_type_scat_Cromer_Mann_a4
_atom_type_scat_Cromer_Mann_b1
_atom_type_scat_Cromer_Mann_b2
_atom_type_scat_Cromer_Mann_b3
_atom_type_scat_Cromer_Mann_b4
_atom_type_scat_Cromer_Mann_c
_atom_type_scat_dispersion_real
_atom_type_scat_dispersion_imag
_atom_type_scat_source
p 6.43450 4.17910 1.78000 1.49080 1.90670 27.15700 0.52600 68.16450 1.11490 0.29550 0.43400 International_Tables_for_Crystallography_Vol.C(1991)_Tables_6.1.1.4_and_6.1.1.5
o 3.04850 2.28680 1.54630 0.86700 13.27710 5.70110 0.32390 32.90890 0.25080 0.04700 0.03200 International_Tables_for_Crystallography_Vol.C(1991)_Tables_6.1.1.4_and_6.1.1.5
k 8.21860 7.43980 1.05190 0.86590 12.79490 0.77480 213.18700 41.68410 1.42280 0.38680 1.06600 International_Tables_for_Crystallography_Vol.C(1991)_Tables_6.1.1.4_and_6.1.1.5
ni 12.83760 7.29200 4.44380 2.38000 3.87850 0.25650 12.17630 66.34210 1.03410 -3.00290 0.50900 International_Tables_for_Crystallography_Vol.C(1991)_Tables_6.1.1.4_and_6.1.1.5
hf 29.14400 15.17260 14.75860 4.30013 1.83262 9.59990 0.27512 72.02900 8.58154 -6.71500 4.97700 International_Tables_for_Crystallography_Vol.C(1991)_Tables_6.1.1.4_and_6.1.1.5

loop_
_audit_conform_dict_name
_audit_conform_dict_version
cif_core.dic .
cif_pd.dic .

loop_
_geom_angle_atom_site_label_1
_geom_angle_atom_site_label_2
_geom_angle_atom_site_label_3
_geom_angle_site_symmetry_1
_geom_angle_site_symmetry_2
_geom_angle_site_symmetry_3
_geom_angle
_geom_angle_publ_flag
O1 Hf1 O2 . . 3_455 90.8(6) no
O1 Hf1 O1 . . 5_555 93.7(6) no
O1 Hf1 O2 . . 8_545 175.2(6) no
O1 Hf1 O2 5_555 . 3_455 87.8(6) no
O2 Hf1 O2 3_455 . 8_545 87.7(6) no
O1 Hf1 O2 5_555 . 8_545 90.8(6) no
O3 Hf2 O4 4_655 . . 95.2(6) no
O4 Hf2 O4 . . 5_555 94.5(6) no
O3 Hf2 O4 6_565 . . 168.5(6) no
O3 Hf2 O4 4_655 . 5_555 78.6(6) no
O3 Hf2 O3 4_655 . 6_565 92.7(6) no
O3 Hf2 O4 6_565 . 5_555 95.2(6) no
O1 Ni1 O2 . . 3_455 90.8(6) no
O1 Ni1 O1 . . 5_555 93.7(6) no
O1 Ni1 O2 . . 8_545 175.2(6) no
O1 Ni1 O2 5_555 . 3_455 87.8(6) no
O2 Ni1 O2 3_455 . 8_545 87.7(6) no
O1 Ni1 O2 5_555 . 8_545 90.8(6) no
O3 Ni2 O4 4_655 . . 95.2(6) no
O4 Ni2 O4 . . 5_555 94.5(6) no
O3 Ni2 O4 6_565 . . 168.5(6) no
O3 Ni2 O4 4_655 . 5_555 78.6(6) no
O3 Ni2 O3 4_655 . 6_565 92.7(6) no
O3 Ni2 O4 6_565 . 5_555 95.2(6) no
O1 P1 O2 . . . 110.2(10) yes
O1 P1 O3 . . . 107.4(10) yes
O1 P1 O4 . . . 120.1(10) yes
O2 P1 O3 . . . 112.6(10) yes
O2 P1 O4 . . . 106.0(10) yes
O3 P1 O4 . . . 100.3(11) yes

loop_
_geom_bond_atom_site_label_1
_geom_bond_atom_site_label_2
_geom_bond_site_symmetry_1
_geom_bond_site_symmetry_2
_geom_bond_distance
_geom_bond_publ_flag
K1 O1 . 4_655 2.854(17) yes
K1 O4 . 2_665 3.082(17) yes
K1 O2 . 2_665 3.103(15) yes
K1 O1 . 6_565 2.854(17) no
K1 O4 . 11_656 3.082(17) no
K1 O2 . 11_656 3.103(15) no
K1 O1 . 10_556 2.854(17) no
K1 O4 . 7_566 3.082(17) no
K1 O2 . 7_566 3.103(15) no
K2 O3 . 2_665 2.944(16) yes
K2 O2 . 8_656 2.987(18) yes
K2 O4 . 2_665 3.041(18) yes
K2 O4 . 8_656 3.372(18) yes
K2 O3 . 11_656 2.944(16) no
K2 O2 . 12_665 2.987(18) no
K2 O4 . 11_656 3.041(18) no
K2 O4 . 12_665 3.372(18) no
K2 O3 . 7_566 2.944(16) no
K2 O2 . 3_566 2.987(18) no
K2 O4 . 7_566 3.041(18) no
K2 O4 . 3_566 3.372(18) no
Hf1 O1 . . 2.121(14) no
Hf1 O2 . 3_455 1.989(15) no
Hf1 O1 . 5_555 2.121(14) no
Hf1 O2 . 8_545 1.989(15) no
Hf2 O4 . . 2.172(16) no
Hf2 O3 . 4_655 2.131(17) no
Hf2 O4 . 5_555 2.172(16) no
Hf2 O3 . 6_565 2.131(17) no
Ni1 O1 . . 2.121(14) no
Ni1 O2 . 3_455 1.989(15) no
Ni1 O1 . 5_555 2.121(14) no
Ni1 O2 . 8_545 1.989(15) no
Ni2 O4 . . 2.172(16) no
Ni2 O3 . 4_655 2.131(17) no
Ni2 O4 . 5_555 2.172(16) no
Ni2 O3 . 6_565 2.131(17) no
P1 O1 . . 1.503(15) yes
P1 O2 . . 1.533(17) yes
P1 O3 . . 1.48(2) yes
P1 O4 . . 1.506(18) yes

_cod_database_fobs_code 2243593
